data_7224177
loop_
_publ_author_name
'Ding, Xin'
'Tuikka, Matti J.'
'Hirva, Pipsa'
'Kukushkin, Vadim Yu.'
'Novikov, Alexander S.'
'Haukka, Matti'

_publ_section_title
;
 Fine-tuning halogen bonding properties of diiodine through
 halogen--halogen charge transfer -- extended
 [Ru(2,2&#x2032;-bipyridine)(CO)2X2]&#x00B7;I2systems (X = Cl, Br, I)
;
_journal_issue 11
_journal_name_full CrystEngComm
_journal_page_first 1987
_journal_paper_doi 10.1039/C5CE02396C
_journal_volume 18
_journal_year 2016
_chemical_formula_moiety '2(C12 H8 Cl2 N2 O2 Ru), (I2)'
_chemical_formula_sum 'C12 H8 Cl2 I N2 O2 Ru'
_chemical_formula_weight 511.07
_chemical_name_systematic
; 
 ? 
;
_space_group_IT_number 2
_symmetry_cell_setting triclinic
_symmetry_space_group_name_Hall '-P 1'
_symmetry_space_group_name_H-M 'P -1'
_atom_sites_solution_hydrogens geom
_atom_sites_solution_primary direct
_atom_sites_solution_secondary difmap
_audit_creation_method SHELXL-97
_audit_update_record
;
2014-06-19 deposited with the CCDC.
2016-02-09 downloaded from the CCDC.
;
_cell_angle_alpha 70.4400(10)
_cell_angle_beta 80.9530(10)
_cell_angle_gamma 83.3070(10)
_cell_formula_units_Z 2
_cell_length_a 6.6617(2)
_cell_length_b 9.4643(2)
_cell_length_c 13.0807(4)
_cell_measurement_reflns_used 9991
_cell_measurement_temperature 101(2)
_cell_measurement_theta_max 37.72
_cell_measurement_theta_min 3.10
_cell_volume 765.64(4)
_computing_cell_refinement 'SAINT (Bruker AXS, 2009)'
_computing_data_collection 'APEX2 (Bruker AXS, 2010)'
_computing_data_reduction 'SAINT (Bruker AXS, 2009)'
_computing_molecular_graphics 'Diamond v.3.2e (Brandenburg, 2010)'
_computing_publication_material 'SHELXL-97 (Sheldrick, 2008)'
_computing_structure_refinement 'SHELXL-97 (Sheldrick, 2008)'
_computing_structure_solution 'SHELXS-97 (Sheldrick, 2008)'
_diffrn_ambient_temperature 101(2)
_diffrn_detector_area_resol_mean 16
_diffrn_measured_fraction_theta_full 0.995
_diffrn_measured_fraction_theta_max 0.995
_diffrn_measurement_device '62mm x 62mm CCD camera on \k-goniostat'
_diffrn_measurement_device_type 'Bruker KAPPA APEX II DUO CCD'
_diffrn_measurement_method '\f scans and \w scans with \k offset'
_diffrn_radiation_monochromator 'curved graphite crystal'
_diffrn_radiation_source 'fine-focus sealed tube'
_diffrn_radiation_type MoK\a
_diffrn_radiation_wavelength 0.71073
_diffrn_reflns_av_R_equivalents 0.0253
_diffrn_reflns_av_sigmaI/netI 0.0259
_diffrn_reflns_limit_h_max 11
_diffrn_reflns_limit_h_min -11
_diffrn_reflns_limit_k_max 16
_diffrn_reflns_limit_k_min -16
_diffrn_reflns_limit_l_max 22
_diffrn_reflns_limit_l_min -22
_diffrn_reflns_number 28379
_diffrn_reflns_theta_full 37.97
_diffrn_reflns_theta_max 37.97
_diffrn_reflns_theta_min 2.29
_exptl_absorpt_coefficient_mu 3.389
_exptl_absorpt_correction_T_max 0.7828
_exptl_absorpt_correction_T_min 0.4430
_exptl_absorpt_correction_type multi-scan
_exptl_absorpt_process_details 'SADABS (Sheldrick, 2008)'
_exptl_crystal_colour 'reddish brown'
_exptl_crystal_density_diffrn 2.217
_exptl_crystal_density_method 'not measured'
_exptl_crystal_description block
_exptl_crystal_F_000 482
_exptl_crystal_size_max 0.29
_exptl_crystal_size_mid 0.13
_exptl_crystal_size_min 0.08
_refine_diff_density_max 1.084
_refine_diff_density_min -0.720
_refine_diff_density_rms 0.115
_refine_ls_extinction_method none
_refine_ls_goodness_of_fit_ref 1.018
_refine_ls_hydrogen_treatment constr
_refine_ls_matrix_type full
_refine_ls_number_parameters 181
_refine_ls_number_reflns 8276
_refine_ls_number_restraints 0
_refine_ls_restrained_S_all 1.018
_refine_ls_R_factor_all 0.0294
_refine_ls_R_factor_gt 0.0211
_refine_ls_shift/su_max 0.005
_refine_ls_shift/su_mean 0.000
_refine_ls_structure_factor_coef Fsqd
_refine_ls_weighting_details 'calc w=1/[\s^2^(Fo^2^)+(0.0187P)^2^+0.3362P] where P=(Fo^2^+2Fc^2^)/3'
_refine_ls_weighting_scheme calc
_refine_ls_wR_factor_gt 0.0440
_refine_ls_wR_factor_ref 0.0465
_reflns_number_gt 7017
_reflns_number_total 8276
_reflns_threshold_expression >2sigma(I)
_cod_data_source_file c5ce02396c2.cif
_cod_data_source_block 1
_cod_depositor_comments 'Adding full bibliography for 7224177--7224184.cif.'
_cod_database_code 7224177

loop_
_symmetry_equiv_pos_as_xyz
'x, y, z'
'-x, -y, -z'

loop_
_atom_site_label
_atom_site_type_symbol
_atom_site_fract_x
_atom_site_fract_y
_atom_site_fract_z
_atom_site_U_iso_or_equiv
_atom_site_adp_type
_atom_site_occupancy
_atom_site_symmetry_multiplicity
_atom_site_calc_flag
_atom_site_refinement_flags
I3 I 0.989756(14) 1.347919(10) 0.544876(7) 0.01607(2) Uani 1 1 d .
Ru1 Ru 0.720309(16) 0.926394(11) 0.802921(9) 0.01128(2) Uani 1 1 d .
Cl1 Cl 0.93351(5) 1.01219(3) 0.63250(3) 0.01507(5) Uani 1 1 d .
Cl2 Cl 0.50920(5) 0.80721(4) 0.96940(3) 0.01581(6) Uani 1 1 d .
O1 O 0.95444(19) 1.10197(13) 0.89413(10) 0.0233(2) Uani 1 1 d .
O2 O 0.4226(2) 1.19900(14) 0.74710(12) 0.0285(3) Uani 1 1 d .
N1 N 0.59010(17) 0.79975(13) 0.72803(9) 0.01302(18) Uani 1 1 d .
N2 N 0.91280(17) 0.72625(12) 0.83508(9) 0.01214(18) Uani 1 1 d .
C1 C 0.8626(2) 1.03280(15) 0.86465(12) 0.0160(2) Uani 1 1 d .
C2 C 0.5336(2) 1.09644(17) 0.76847(13) 0.0183(2) Uani 1 1 d .
C10 C 0.4354(2) 0.84898(16) 0.66705(12) 0.0172(2) Uani 1 1 d .
H10 H 0.3750 0.9478 0.6578 0.021 Uiso 1 1 calc R
C11 C 0.3609(2) 0.76137(18) 0.61732(13) 0.0193(3) Uani 1 1 d .
H11 H 0.2550 0.8006 0.5725 0.023 Uiso 1 1 calc R
C12 C 0.4436(2) 0.61554(18) 0.63417(13) 0.0190(3) Uani 1 1 d .
H12 H 0.3925 0.5520 0.6028 0.023 Uiso 1 1 calc R
C13 C 0.6024(2) 0.56313(16) 0.69762(12) 0.0165(2) Uani 1 1 d .
H13 H 0.6600 0.4630 0.7108 0.020 Uiso 1 1 calc R
C14 C 0.6763(2) 0.65860(15) 0.74168(11) 0.0123(2) Uani 1 1 d .
C15 C 0.8569(2) 0.61794(14) 0.80097(11) 0.0123(2) Uani 1 1 d .
C16 C 0.9698(2) 0.48076(15) 0.81717(12) 0.0160(2) Uani 1 1 d .
H16 H 0.9282 0.4061 0.7928 0.019 Uiso 1 1 calc R
C17 C 1.1439(2) 0.45342(16) 0.86922(12) 0.0170(2) Uani 1 1 d .
H17 H 1.2218 0.3599 0.8815 0.020 Uiso 1 1 calc R
C18 C 1.2015(2) 0.56543(16) 0.90272(11) 0.0154(2) Uani 1 1 d .
H18 H 1.3206 0.5503 0.9376 0.019 Uiso 1 1 calc R
C19 C 1.0827(2) 0.70005(15) 0.88454(11) 0.0140(2) Uani 1 1 d .
H19 H 1.1226 0.7764 0.9078 0.017 Uiso 1 1 calc R

loop_
_atom_site_aniso_label
_atom_site_aniso_U_11
_atom_site_aniso_U_22
_atom_site_aniso_U_33
_atom_site_aniso_U_23
_atom_site_aniso_U_13
_atom_site_aniso_U_12
I3 0.01753(4) 0.01653(4) 0.01533(4) -0.00603(3) -0.00283(3) -0.00224(3)
Ru1 0.01105(4) 0.01031(4) 0.01343(4) -0.00485(3) -0.00315(3) 0.00075(3)
Cl1 0.01653(13) 0.01163(11) 0.01407(13) -0.00176(10) 0.00088(10) -0.00021(10)
Cl2 0.01379(13) 0.01805(13) 0.01593(13) -0.00611(11) -0.00149(10) -0.00108(10)
O1 0.0252(6) 0.0212(5) 0.0280(6) -0.0107(4) -0.0079(5) -0.0044(4)
O2 0.0294(6) 0.0231(5) 0.0354(7) -0.0129(5) -0.0122(5) 0.0099(5)
N1 0.0116(4) 0.0142(4) 0.0143(5) -0.0058(4) -0.0032(4) 0.0005(4)
N2 0.0114(4) 0.0121(4) 0.0126(4) -0.0038(3) -0.0012(4) -0.0002(3)
C1 0.0168(6) 0.0140(5) 0.0179(6) -0.0060(4) -0.0039(5) 0.0015(4)
C2 0.0187(6) 0.0179(6) 0.0210(6) -0.0097(5) -0.0039(5) -0.0004(5)
C10 0.0158(6) 0.0185(6) 0.0196(6) -0.0085(5) -0.0064(5) 0.0020(5)
C11 0.0161(6) 0.0248(7) 0.0211(6) -0.0113(5) -0.0074(5) 0.0010(5)
C12 0.0163(6) 0.0241(7) 0.0216(6) -0.0132(5) -0.0037(5) -0.0020(5)
C13 0.0150(6) 0.0182(6) 0.0200(6) -0.0111(5) -0.0028(5) -0.0003(4)
C14 0.0113(5) 0.0136(5) 0.0129(5) -0.0056(4) -0.0012(4) -0.0002(4)
C15 0.0117(5) 0.0124(5) 0.0129(5) -0.0045(4) -0.0011(4) -0.0001(4)
C16 0.0169(6) 0.0141(5) 0.0171(6) -0.0060(4) -0.0026(5) 0.0021(4)
C17 0.0168(6) 0.0158(5) 0.0164(6) -0.0047(4) -0.0012(5) 0.0037(4)
C18 0.0117(5) 0.0168(5) 0.0151(5) -0.0028(4) -0.0020(4) 0.0024(4)
C19 0.0120(5) 0.0152(5) 0.0146(5) -0.0039(4) -0.0029(4) -0.0007(4)

loop_
_atom_type_symbol
_atom_type_description
_atom_type_scat_dispersion_real
_atom_type_scat_dispersion_imag
_atom_type_scat_source
C C 0.0033 0.0016 'International Tables Vol C Tables 4.2.6.8 and 6.1.1.4'
H H 0.0000 0.0000 'International Tables Vol C Tables 4.2.6.8 and 6.1.1.4'
N N 0.0061 0.0033 'International Tables Vol C Tables 4.2.6.8 and 6.1.1.4'
O O 0.0106 0.0060 'International Tables Vol C Tables 4.2.6.8 and 6.1.1.4'
Cl Cl 0.1484 0.1585 'International Tables Vol C Tables 4.2.6.8 and 6.1.1.4'
Ru Ru -1.2594 0.8363 'International Tables Vol C Tables 4.2.6.8 and 6.1.1.4'
I I -0.4742 1.8119 'International Tables Vol C Tables 4.2.6.8 and 6.1.1.4'

loop_
_geom_angle_atom_site_label_1
_geom_angle_atom_site_label_2
_geom_angle_atom_site_label_3
_geom_angle
_geom_angle_site_symmetry_1
_geom_angle_publ_flag
I3 I3 Cl1 174.566(8) 2_786 yes
C2 Ru1 C1 87.31(6) . yes
C2 Ru1 N1 97.09(5) . ?
C1 Ru1 N1 174.30(5) . ?
C2 Ru1 N2 174.70(5) . ?
C1 Ru1 N2 97.99(5) . ?
N1 Ru1 N2 77.63(4) . yes
C2 Ru1 Cl1 93.75(5) . ?
C1 Ru1 Cl1 90.81(5) . ?
N1 Ru1 Cl1 85.31(3) . ?
N2 Ru1 Cl1 86.31(3) . ?
C2 Ru1 Cl2 91.65(5) . ?
C1 Ru1 Cl2 95.38(5) . ?
N1 Ru1 Cl2 88.13(3) . ?
N2 Ru1 Cl2 87.77(3) . ?
Cl1 Ru1 Cl2 171.973(12) . yes
Ru1 Cl1 I3 115.760(12) . ?
C10 N1 C14 118.84(12) . ?
C10 N1 Ru1 125.50(9) . ?
C14 N1 Ru1 115.63(8) . ?
C19 N2 C15 118.89(11) . ?
C19 N2 Ru1 125.72(9) . ?
C15 N2 Ru1 115.39(8) . ?
O1 C1 Ru1 174.95(14) . ?
O2 C2 Ru1 179.46(17) . ?
N1 C10 C11 122.61(13) . ?
N1 C10 H10 118.7 . ?
C11 C10 H10 118.7 . ?
C12 C11 C10 118.71(13) . ?
C12 C11 H11 120.6 . ?
C10 C11 H11 120.6 . ?
C11 C12 C13 119.15(13) . ?
C11 C12 H12 120.4 . ?
C13 C12 H12 120.4 . ?
C14 C13 C12 119.42(13) . ?
C14 C13 H13 120.3 . ?
C12 C13 H13 120.3 . ?
N1 C14 C13 121.17(12) . ?
N1 C14 C15 115.54(11) . ?
C13 C14 C15 123.22(12) . ?
N2 C15 C16 121.29(12) . ?
N2 C15 C14 115.61(11) . ?
C16 C15 C14 123.04(12) . ?
C15 C16 C17 119.71(13) . ?
C15 C16 H16 120.1 . ?
C17 C16 H16 120.1 . ?
C18 C17 C16 118.66(12) . ?
C18 C17 H17 120.7 . ?
C16 C17 H17 120.7 . ?
C17 C18 C19 119.11(12) . ?
C17 C18 H18 120.4 . ?
C19 C18 H18 120.4 . ?
N2 C19 C18 122.33(13) . ?
N2 C19 H19 118.8 . ?
C18 C19 H19 118.8 . ?

loop_
_geom_bond_atom_site_label_1
_geom_bond_atom_site_label_2
_geom_bond_distance
_geom_bond_site_symmetry_2
_geom_bond_publ_flag
I3 I3 2.73167(18) 2_786 yes
I3 Cl1 3.0421(3) . yes
Ru1 C2 1.8881(15) . yes
Ru1 C1 1.8901(14) . yes
Ru1 N1 2.1081(11) . yes
Ru1 N2 2.1165(11) . yes
Ru1 Cl1 2.3890(3) . yes
Ru1 Cl2 2.3988(4) . yes
O1 C1 1.1349(18) . ?
O2 C2 1.1328(18) . ?
N1 C10 1.3464(17) . ?
N1 C14 1.3564(17) . ?
N2 C19 1.3487(17) . ?
N2 C15 1.3550(17) . ?
C10 C11 1.384(2) . ?
C10 H10 0.9500 . ?
C11 C12 1.384(2) . ?
C11 H11 0.9500 . ?
C12 C13 1.390(2) . ?
C12 H12 0.9500 . ?
C13 C14 1.3899(19) . ?
C13 H13 0.9500 . ?
C14 C15 1.4776(18) . ?
C15 C16 1.3908(18) . ?
C16 C17 1.392(2) . ?
C16 H16 0.9500 . ?
C17 C18 1.386(2) . ?
C17 H17 0.9500 . ?
C18 C19 1.3881(19) . ?
C18 H18 0.9500 . ?
C19 H19 0.9500 . ?
